data_9002655
loop_
_publ_author_name
'Yang, H.'
'Konzett, J.'
'Prewitt, C. T.'

_publ_section_title
;
 Crystal structure of phase X, a high pressure alkali-rich hydrous silicate
 and its anhydrous equivalent
 Sample: JKW42
;
_journal_name_full 'American Mineralogist'
_journal_page_first 1483
_journal_page_last 1488
_journal_volume 86
_journal_year 2001
_chemical_formula_sum 'Al0.12 Mg1.88 Na1.78 O7 Si2'
_chemical_name_common Phase-X
_chemical_name_mineral Phase-X
_space_group_IT_number 162
_symmetry_space_group_name_Hall '-P 3 2'
_symmetry_space_group_name_H-M 'P -3 1 m'
_cell_angle_alpha 90
_cell_angle_beta 90
_cell_angle_gamma 120
_cell_length_a 4.9827
_cell_length_b 4.9827
_cell_length_c 6.4354
_cell_formula_units_Z 1
_cell_volume 138.368
_database_code_amcsd 0002744
_exptl_crystal_density_diffrn 3.096
_cod_original_formula_sum 'Na1.78 (Mg1.88 Al.12) Si2 O7'
_cod_database_code 9002655

loop_
_space_group_symop_operation_xyz
x,y,z
x-y,-y,z
y,-x+y,-z
-y,-x,-z
-x+y,-x,z
-x,-x+y,z
-x,-y,-z
-x+y,y,-z
-y,x-y,z
y,x,z
x-y,x,-z
x,x-y,-z

loop_
_atom_site_label
_atom_site_fract_x
_atom_site_fract_y
_atom_site_fract_z
_atom_site_occupancy
_atom_site_U_iso_or_equiv
NaA 0.33333 0.66667 0.50000 0.89000 0.04200
MgM 0.66667 0.33333 0.00000 0.94000 0.01100
AlM 0.66667 0.33333 0.00000 0.06000 0.01100
Si 0.00000 0.00000 0.24800 1.00000 0.00900
O1 0.00000 0.00000 0.50000 1.00000 0.05400
O2 0.31870 0.00000 0.81560 1.00000 0.01500

loop_
_cod_related_entry_id
_cod_related_entry_database
_cod_related_entry_code
1 AMCSD 0002744
